data_7234599
loop_
_publ_author_name
'Das, Debasis'
'DASGUPTA, SANCHARI'
'Chakraborty, Prateeti'
'Kundu, Priyanka'
'Kara, Hulya'
'Aull\'on, Gabriel'
'Zangrando, Ennio'

_publ_section_title
;
 Designing of antiferromagnetically coupled mono-, di- and tri- bridged
 copper(II) based catecholase models by varying &#x201C;Auxiliary
 Part&#x201D; of ligand and anionic co-ligand
;
_journal_name_full CrystEngComm
_journal_paper_doi 10.1039/C9CE01115C
_journal_year 2019
_chemical_formula_moiety 'C16 H24 Cl3 Cu2 N7 O9'
_chemical_formula_sum 'C16 H24 Cl3 Cu2 N7 O9'
_chemical_formula_weight 691.85
_space_group_crystal_system monoclinic
_space_group_IT_number 14
_space_group_name_Hall '-P 2ybc'
_space_group_name_H-M_alt 'P 1 21/c 1'
_symmetry_space_group_name_Hall '-P 2ybc'
_symmetry_space_group_name_H-M 'P 1 21/c 1'
_atom_sites_solution_hydrogens geom
_audit_creation_method SHELXL-2014/7
_audit_update_record
;
2017-11-11 deposited with the CCDC.    2019-10-14 downloaded from the CCDC.
;
_cell_angle_alpha 90
_cell_angle_beta 97.600(5)
_cell_angle_gamma 90
_cell_formula_units_Z 4
_cell_length_a 8.680(3)
_cell_length_b 31.891(13)
_cell_length_c 9.216(4)
_cell_measurement_reflns_used 1656
_cell_measurement_temperature 293(2)
_cell_measurement_theta_max 22.10
_cell_measurement_theta_min 1.90
_cell_volume 2528.7(17)
_computing_cell_refinement 'BRUKER SMART'
_computing_data_collection 'BRUKER SMART'
_computing_data_reduction 'BRUKER SAINT'
_computing_molecular_graphics 'Ortep3 for Windows (Farrugia,1997)'
_computing_publication_material 'Wingx 2013.3 (Farrugia, 2012)'
_computing_structure_refinement 'SHELXL-2014/7 (Sheldrick, 2014)'
_computing_structure_solution 'SHELX97 (Sheldrick, 2008)'
_diffrn_ambient_temperature 293(2)
_diffrn_measured_fraction_theta_full 0.995
_diffrn_measured_fraction_theta_max 0.995
_diffrn_measurement_device_type 'BRUKER SMART APEX CCD DIFFRACTOMETER'
_diffrn_measurement_method 'OMEGA-PHI SCAN'
_diffrn_radiation_monochromator graphite
_diffrn_radiation_source 'fine-focus sealed tube'
_diffrn_radiation_type MoK\a
_diffrn_radiation_wavelength 0.71073
_diffrn_reflns_av_R_equivalents 0.0679
_diffrn_reflns_av_unetI/netI 0.0827
_diffrn_reflns_Laue_measured_fraction_full 0.995
_diffrn_reflns_Laue_measured_fraction_max 0.995
_diffrn_reflns_limit_h_max 9
_diffrn_reflns_limit_h_min -9
_diffrn_reflns_limit_k_max 34
_diffrn_reflns_limit_k_min -35
_diffrn_reflns_limit_l_max 9
_diffrn_reflns_limit_l_min -10
_diffrn_reflns_number 9887
_diffrn_reflns_point_group_measured_fraction_full 0.995
_diffrn_reflns_point_group_measured_fraction_max 0.995
_diffrn_reflns_theta_full 23.106
_diffrn_reflns_theta_max 23.106
_diffrn_reflns_theta_min 1.277
_exptl_absorpt_coefficient_mu 2.060
_exptl_absorpt_correction_T_max 0.611
_exptl_absorpt_correction_T_min 0.505
_exptl_absorpt_correction_type multi-scan
_exptl_absorpt_process_details 'BRUKER SADABS'
_exptl_crystal_colour green
_exptl_crystal_density_diffrn 1.817
_exptl_crystal_description block
_exptl_crystal_F_000 1400
_exptl_crystal_size_max 0.26
_exptl_crystal_size_mid 0.24
_exptl_crystal_size_min 0.24
_refine_diff_density_max 0.623
_refine_diff_density_min -0.416
_refine_diff_density_rms 0.097
_refine_ls_extinction_method none
_refine_ls_goodness_of_fit_ref 1.010
_refine_ls_hydrogen_treatment constr
_refine_ls_matrix_type full
_refine_ls_number_parameters 334
_refine_ls_number_reflns 3550
_refine_ls_number_restraints 0
_refine_ls_restrained_S_all 1.010
_refine_ls_R_factor_all 0.0875
_refine_ls_R_factor_gt 0.0504
_refine_ls_shift/su_max 0.000
_refine_ls_shift/su_mean 0.000
_refine_ls_structure_factor_coef Fsqd
_refine_ls_weighting_details 'w=1/[\s^2^(Fo^2^)+(0.0539P)^2^] where P=(Fo^2^+2Fc^2^)/3'
_refine_ls_weighting_scheme calc
_refine_ls_wR_factor_gt 0.1097
_refine_ls_wR_factor_ref 0.1273
_reflns_Friedel_coverage 0.000
_reflns_number_gt 2247
_reflns_number_total 3550
_reflns_threshold_expression 'I > 2\s(I)'
_cod_data_source_file c9ce01115c2.cif
_cod_data_source_block 4
_cod_depositor_comments
;
The following automatic conversions were performed:

'_exptl_absorpt_correction_type' value 'MULTI-SCAN' changed to
'multi-scan' according to
/home/data/users/saulius/crontab/automatic-downloads/rss-feeds/RSC/lib/dictionaries/cif_core.dic
dictionary named 'cif_core.dic' version 2.4.2 from 2011-04-26.

Automatic conversion script
Id: cif_fix_values 4973 2017-02-22 13:04:09Z antanas 
;
_cod_original_cell_volume 2528.6(17)
_cod_database_code 7234599
_shelx_shelxl_version_number 2014/7
_shelx_space_group_comment
;
The symmetry employed for this shelxl refinement is uniquely defined
by the following loop, which should always be used as a source of
symmetry information in preference to the above space-group names.
They are only intended as comments.
;

loop_
_space_group_symop_operation_xyz
'x, y, z'
'-x, y+1/2, -z+1/2'
'-x, -y, -z'
'x, -y-1/2, z-1/2'

loop_
_atom_site_label
_atom_site_type_symbol
_atom_site_fract_x
_atom_site_fract_y
_atom_site_fract_z
_atom_site_U_iso_or_equiv
_atom_site_adp_type
_atom_site_occupancy
_atom_site_site_symmetry_order
_atom_site_calc_flag
_atom_site_refinement_flags_posn
_atom_site_refinement_flags_adp
Cu1 Cu 0.04659(9) 0.13583(2) 0.95249(9) 0.0433(3) Uani 1 1 d . .
Cu2 Cu 0.24473(9) 0.10066(2) 0.74234(9) 0.0403(3) Uani 1 1 d . .
Cl1 Cl 0.4731(2) 0.31873(5) 0.7691(2) 0.0685(6) Uani 1 1 d . .
O1 O 0.2317(4) 0.15087(12) 0.8616(4) 0.0358(10) Uani 1 1 d . .
N1 N 0.0500(6) 0.18908(16) 1.0517(5) 0.0413(14) Uani 1 1 d . .
N2 N -0.1350(6) 0.12146(17) 1.0585(6) 0.0453(14) Uani 1 1 d . .
N3 N 0.4143(5) 0.12429(15) 0.6533(5) 0.0385(13) Uani 1 1 d . .
N4 N 0.2649(6) 0.05041(15) 0.6152(6) 0.0429(14) Uani 1 1 d . .
N5 N 0.0525(6) 0.08844(16) 0.8227(6) 0.0452(15) Uani 1 1 d . .
N6 N -0.0615(10) 0.0682(2) 0.7560(8) 0.077(2) Uani 1 1 d . .
N7 N -0.1709(9) 0.0471(2) 0.6962(9) 0.095(3) Uani 1 1 d . .
C1 C 0.2907(7) 0.18864(18) 0.8462(6) 0.0338(15) Uani 1 1 d . .
C2 C 0.2406(7) 0.22328(19) 0.9202(6) 0.0374(16) Uani 1 1 d . .
C3 C 0.3000(8) 0.26303(19) 0.8963(7) 0.0450(18) Uani 1 1 d . .
H3 H 0.2636 0.2862 0.9430 0.054 Uiso 1 1 calc R U
C4 C 0.4121(8) 0.26850(19) 0.8043(7) 0.0432(17) Uani 1 1 d . .
C5 C 0.4690(7) 0.23436(18) 0.7382(7) 0.0409(17) Uani 1 1 d . .
H5 H 0.5488 0.2380 0.6811 0.049 Uiso 1 1 calc R U
C6 C 0.4092(7) 0.19415(18) 0.7549(6) 0.0353(15) Uani 1 1 d . .
C7 C 0.4664(7) 0.16171(18) 0.6663(6) 0.0344(15) Uani 1 1 d . .
H7 H 0.5478 0.1687 0.6146 0.041 Uiso 1 1 calc R U
C8 C 0.4756(8) 0.09571(18) 0.5486(8) 0.0492(19) Uani 1 1 d . .
H8A H 0.5879 0.0980 0.5567 0.059 Uiso 1 1 calc R U
H8B H 0.4319 0.1026 0.4491 0.059 Uiso 1 1 calc R U
C9 C 0.4295(8) 0.0517(2) 0.5865(8) 0.061(2) Uani 1 1 d . .
H9A H 0.4428 0.0330 0.5061 0.073 Uiso 1 1 calc R U
H9B H 0.4967 0.0421 0.6725 0.073 Uiso 1 1 calc R U
C10 C 0.2359(8) 0.00950(19) 0.6837(8) 0.060(2) Uani 1 1 d . .
H11A H 0.3050 0.0065 0.7735 0.090 Uiso 1 1 calc R U
H11B H 0.1302 0.0084 0.7039 0.090 Uiso 1 1 calc R U
H11C H 0.2537 -0.0128 0.6181 0.090 Uiso 1 1 calc R U
C11 C 0.1585(9) 0.0549(2) 0.4775(8) 0.068(2) Uani 1 1 d . .
H12A H 0.1770 0.0814 0.4329 0.102 Uiso 1 1 calc R U
H12B H 0.1764 0.0326 0.4120 0.102 Uiso 1 1 calc R U
H12C H 0.0529 0.0538 0.4978 0.102 Uiso 1 1 calc R U
C12 C 0.1278(7) 0.2211(2) 1.0218(7) 0.0406(17) Uani 1 1 d . .
H13 H 0.1099 0.2457 1.0708 0.049 Uiso 1 1 calc R U
C13 C -0.0649(9) 0.1916(2) 1.1544(8) 0.058(2) Uani 1 1 d . .
H13A H -0.1552 0.2073 1.1109 0.070 Uiso 1 1 calc R U
H13B H -0.0206 0.2059 1.2432 0.070 Uiso 1 1 calc R U
C14 C -0.1118(10) 0.1471(3) 1.1898(9) 0.087(3) Uani 1 1 d . .
H14A H -0.0313 0.1347 1.2598 0.105 Uiso 1 1 calc R U
H14B H -0.2071 0.1479 1.2341 0.105 Uiso 1 1 calc R U
C15 C -0.2813(8) 0.1306(3) 0.9670(9) 0.084(3) Uani 1 1 d . .
H15A H -0.2913 0.1129 0.8820 0.126 Uiso 1 1 calc R U
H15B H -0.3662 0.1254 1.0216 0.126 Uiso 1 1 calc R U
H15C H -0.2827 0.1594 0.9373 0.126 Uiso 1 1 calc R U
C16 C -0.1393(10) 0.0773(3) 1.1073(10) 0.102(3) Uani 1 1 d . .
H16A H -0.1546 0.0592 1.0233 0.153 Uiso 1 1 calc R U
H16B H -0.0428 0.0704 1.1659 0.153 Uiso 1 1 calc R U
H16C H -0.2233 0.0736 1.1642 0.153 Uiso 1 1 calc R U
Cl2 Cl 0.3447(2) 0.06224(6) 1.1011(2) 0.0623(6) Uani 1 1 d . .
O2 O 0.2403(6) 0.09508(16) 1.1340(5) 0.0705(15) Uani 1 1 d . .
O3 O 0.3941(5) 0.06912(15) 0.9606(5) 0.0603(14) Uani 1 1 d . .
O4 O 0.2640(11) 0.02396(19) 1.0986(9) 0.164(4) Uani 1 1 d . .
O5 O 0.4728(8) 0.0621(3) 1.2054(6) 0.150(4) Uani 1 1 d . .
Cl3 Cl -0.0974(2) 0.17552(6) 0.5821(2) 0.0543(5) Uani 1 1 d . .
O6 O 0.0584(6) 0.16958(18) 0.5523(5) 0.0787(17) Uani 1 1 d . .
O7 O -0.0961(6) 0.18525(19) 0.7335(5) 0.096(2) Uani 1 1 d . .
O8 O -0.1831(6) 0.13887(17) 0.5482(7) 0.095(2) Uani 1 1 d . .
O9 O -0.1683(7) 0.20882(18) 0.4958(6) 0.0937(19) Uani 1 1 d . .

loop_
_atom_site_aniso_label
_atom_site_aniso_U_11
_atom_site_aniso_U_22
_atom_site_aniso_U_33
_atom_site_aniso_U_23
_atom_site_aniso_U_13
_atom_site_aniso_U_12
Cu1 0.0479(5) 0.0443(5) 0.0413(5) -0.0043(4) 0.0193(4) -0.0051(4)
Cu2 0.0447(5) 0.0349(5) 0.0438(5) -0.0053(4) 0.0149(4) -0.0024(4)
Cl1 0.0913(15) 0.0399(11) 0.0768(14) -0.0009(10) 0.0199(12) -0.0203(10)
O1 0.046(3) 0.031(2) 0.033(3) 0.002(2) 0.014(2) 0.002(2)
N1 0.054(4) 0.041(3) 0.033(3) -0.001(3) 0.018(3) 0.002(3)
N2 0.035(3) 0.061(4) 0.041(4) 0.004(3) 0.008(3) -0.001(3)
N3 0.033(3) 0.040(3) 0.045(3) -0.003(3) 0.014(3) 0.002(3)
N4 0.053(4) 0.032(3) 0.044(4) -0.005(3) 0.009(3) -0.003(3)
N5 0.035(3) 0.044(3) 0.057(4) -0.014(3) 0.008(3) -0.016(3)
N6 0.098(6) 0.067(5) 0.074(6) 0.017(4) 0.038(5) 0.030(5)
N7 0.088(6) 0.086(6) 0.108(7) -0.025(5) 0.006(5) -0.018(5)
C1 0.049(4) 0.028(4) 0.024(4) 0.004(3) 0.002(3) 0.002(3)
C2 0.050(4) 0.043(4) 0.021(4) -0.004(3) 0.009(3) 0.004(3)
C3 0.052(4) 0.032(4) 0.048(5) -0.001(3) -0.003(4) 0.002(3)
C4 0.055(5) 0.028(4) 0.044(5) 0.010(3) -0.001(4) -0.005(3)
C5 0.046(4) 0.036(4) 0.040(4) 0.002(3) 0.005(3) -0.004(3)
C6 0.037(4) 0.037(4) 0.033(4) -0.005(3) 0.005(3) 0.000(3)
C7 0.040(4) 0.035(4) 0.030(4) 0.004(3) 0.011(3) -0.007(3)
C8 0.054(5) 0.038(4) 0.060(5) -0.009(4) 0.026(4) 0.001(3)
C9 0.061(5) 0.049(5) 0.079(6) -0.014(4) 0.030(4) 0.009(4)
C10 0.085(6) 0.036(4) 0.063(5) -0.001(4) 0.024(4) -0.007(4)
C11 0.079(6) 0.071(5) 0.055(5) -0.025(4) 0.011(5) -0.004(4)
C12 0.053(4) 0.033(4) 0.034(4) -0.003(3) -0.002(4) 0.008(3)
C13 0.086(6) 0.049(4) 0.051(5) -0.008(4) 0.047(4) 0.000(4)
C14 0.083(6) 0.127(8) 0.061(6) -0.010(6) 0.044(5) -0.016(6)
C15 0.056(6) 0.122(8) 0.076(6) 0.015(6) 0.015(5) 0.001(5)
C16 0.094(7) 0.098(7) 0.129(9) 0.056(7) 0.067(6) 0.019(6)
Cl2 0.0726(14) 0.0656(13) 0.0512(13) 0.0123(10) 0.0172(11) 0.0113(11)
O2 0.079(4) 0.076(4) 0.061(3) 0.006(3) 0.026(3) 0.020(3)
O3 0.067(3) 0.072(3) 0.043(3) 0.005(3) 0.011(3) 0.009(3)
O4 0.271(10) 0.056(4) 0.193(8) 0.006(5) 0.133(8) -0.039(5)
O5 0.095(5) 0.305(11) 0.046(4) 0.009(5) -0.005(4) 0.094(6)
Cl3 0.0535(12) 0.0647(12) 0.0445(12) 0.0039(10) 0.0057(9) -0.0119(10)
O6 0.056(3) 0.117(5) 0.067(4) 0.011(3) 0.022(3) -0.021(3)
O7 0.098(4) 0.150(6) 0.040(3) -0.013(4) 0.010(3) 0.036(4)
O8 0.078(4) 0.081(4) 0.127(6) -0.003(4) 0.016(4) -0.037(3)
O9 0.118(5) 0.088(4) 0.070(4) 0.019(4) -0.011(4) 0.013(4)

loop_
_atom_type_symbol
_atom_type_description
_atom_type_scat_dispersion_real
_atom_type_scat_dispersion_imag
_atom_type_scat_source
C C 0.0033 0.0016 'International Tables Vol C Tables 4.2.6.8 and 6.1.1.4'
H H 0.0000 0.0000 'International Tables Vol C Tables 4.2.6.8 and 6.1.1.4'
N N 0.0061 0.0033 'International Tables Vol C Tables 4.2.6.8 and 6.1.1.4'
O O 0.0106 0.0060 'International Tables Vol C Tables 4.2.6.8 and 6.1.1.4'
Cl Cl 0.1484 0.1585 'International Tables Vol C Tables 4.2.6.8 and 6.1.1.4'
Cu Cu 0.3201 1.2651 'International Tables Vol C Tables 4.2.6.8 and 6.1.1.4'

loop_
_geom_angle_atom_site_label_1
_geom_angle_atom_site_label_2
_geom_angle_atom_site_label_3
_geom_angle
N1 Cu1 N5 169.4(2)
N1 Cu1 O1 91.44(19)
N5 Cu1 O1 80.63(19)
N1 Cu1 N2 86.2(2)
N5 Cu1 N2 102.1(2)
O1 Cu1 N2 176.2(2)
N1 Cu1 Cu2 131.87(16)
N5 Cu1 Cu2 40.28(15)
O1 Cu1 Cu2 40.50(11)
N2 Cu1 Cu2 141.91(16)
N3 Cu2 N5 167.7(2)
N3 Cu2 O1 91.33(18)
N5 Cu2 O1 80.46(19)
N3 Cu2 N4 86.2(2)
N5 Cu2 N4 101.9(2)
O1 Cu2 N4 177.49(19)
N3 Cu2 Cu1 131.95(15)
N5 Cu2 Cu1 39.78(16)
O1 Cu2 Cu1 40.82(11)
N4 Cu2 Cu1 141.62(15)
C1 O1 Cu2 129.3(4)
C1 O1 Cu1 128.1(4)
Cu2 O1 Cu1 98.68(17)
C12 N1 C13 121.4(6)
C12 N1 Cu1 125.3(4)
C13 N1 Cu1 112.7(4)
C14 N2 C15 112.6(6)
C14 N2 C16 106.8(6)
C15 N2 C16 108.1(6)
C14 N2 Cu1 104.2(4)
C15 N2 Cu1 110.6(4)
C16 N2 Cu1 114.6(4)
C7 N3 C8 119.0(5)
C7 N3 Cu2 127.3(4)
C8 N3 Cu2 113.4(4)
C11 N4 C10 109.3(5)
C11 N4 C9 110.5(5)
C10 N4 C9 108.7(5)
C11 N4 Cu2 109.4(4)
C10 N4 Cu2 114.9(4)
C9 N4 Cu2 104.0(4)
N6 N5 Cu1 127.9(5)
N6 N5 Cu2 124.6(5)
Cu1 N5 Cu2 99.9(2)
N7 N6 N5 177.1(8)
O1 C1 C2 121.1(6)
O1 C1 C6 119.7(5)
C2 C1 C6 119.2(5)
C3 C2 C1 119.6(6)
C3 C2 C12 116.3(6)
C1 C2 C12 124.0(6)
C4 C3 C2 121.0(6)
C4 C3 H3 119.5
C2 C3 H3 119.5
C5 C4 C3 119.7(6)
C5 C4 Cl1 121.0(6)
C3 C4 Cl1 119.3(5)
C4 C5 C6 121.2(6)
C4 C5 H5 119.4
C6 C5 H5 119.4
C5 C6 C1 119.1(6)
C5 C6 C7 115.7(6)
C1 C6 C7 125.1(5)
N3 C7 C6 125.4(6)
N3 C7 H7 117.3
C6 C7 H7 117.3
N3 C8 C9 107.0(5)
N3 C8 H8A 110.3
C9 C8 H8A 110.3
N3 C8 H8B 110.3
C9 C8 H8B 110.3
H8A C8 H8B 108.6
N4 C9 C8 110.9(5)
N4 C9 H9A 109.5
C8 C9 H9A 109.5
N4 C9 H9B 109.5
C8 C9 H9B 109.5
H9A C9 H9B 108.1
N4 C10 H11A 109.5
N4 C10 H11B 109.5
H11A C10 H11B 109.5
N4 C10 H11C 109.5
H11A C10 H11C 109.5
H11B C10 H11C 109.5
N4 C11 H12A 109.5
N4 C11 H12B 109.5
H12A C11 H12B 109.5
N4 C11 H12C 109.5
H12A C11 H12C 109.5
H12B C11 H12C 109.5
N1 C12 C2 127.2(6)
N1 C12 H13 116.4
C2 C12 H13 116.4
N1 C13 C14 108.1(5)
N1 C13 H13A 110.1
C14 C13 H13A 110.1
N1 C13 H13B 110.1
C14 C13 H13B 110.1
H13A C13 H13B 108.4
N2 C14 C13 111.0(6)
N2 C14 H14A 109.4
C13 C14 H14A 109.4
N2 C14 H14B 109.4
C13 C14 H14B 109.4
H14A C14 H14B 108.0
N2 C15 H15A 109.5
N2 C15 H15B 109.5
H15A C15 H15B 109.5
N2 C15 H15C 109.5
H15A C15 H15C 109.5
H15B C15 H15C 109.5
N2 C16 H16A 109.5
N2 C16 H16B 109.5
H16A C16 H16B 109.5
N2 C16 H16C 109.5
H16A C16 H16C 109.5
H16B C16 H16C 109.5
O5 Cl2 O4 111.4(6)
O5 Cl2 O3 108.8(4)
O4 Cl2 O3 109.0(4)
O5 Cl2 O2 109.1(4)
O4 Cl2 O2 108.0(4)
O3 Cl2 O2 110.5(3)
O8 Cl3 O9 108.8(4)
O8 Cl3 O6 109.6(4)
O9 Cl3 O6 110.1(3)
O8 Cl3 O7 109.6(4)
O9 Cl3 O7 109.4(4)
O6 Cl3 O7 109.3(3)

loop_
_geom_bond_atom_site_label_1
_geom_bond_atom_site_label_2
_geom_bond_distance
Cu1 N1 1.927(5)
Cu1 N5 1.932(5)
Cu1 O1 1.967(4)
Cu1 N2 2.014(5)
Cu1 Cu2 2.9746(13)
Cu2 N3 1.931(5)
Cu2 N5 1.953(5)
Cu2 O1 1.954(4)
Cu2 N4 2.006(5)
Cl1 C4 1.731(6)
O1 C1 1.324(6)
N1 C12 1.273(7)
N1 C13 1.465(7)
N2 C14 1.452(9)
N2 C15 1.458(8)
N2 C16 1.480(9)
N3 C7 1.276(7)
N3 C8 1.477(7)
N4 C11 1.475(8)
N4 C10 1.485(7)
N4 C9 1.488(8)
N5 N6 1.270(9)
N6 N7 1.232(9)
C1 C2 1.398(8)
C1 C6 1.423(8)
C2 C3 1.397(8)
C2 C12 1.443(8)
C3 C4 1.384(9)
C3 H3 0.9300
C4 C5 1.372(8)
C5 C6 1.400(8)
C5 H5 0.9300
C6 C7 1.446(8)
C7 H7 0.9300
C8 C9 1.513(9)
C8 H8A 0.9700
C8 H8B 0.9700
C9 H9A 0.9700
C9 H9B 0.9700
C10 H11A 0.9600
C10 H11B 0.9600
C10 H11C 0.9600
C11 H12A 0.9600
C11 H12B 0.9600
C11 H12C 0.9600
C12 H13 0.9300
C13 C14 1.523(10)
C13 H13A 0.9700
C13 H13B 0.9700
C14 H14A 0.9700
C14 H14B 0.9700
C15 H15A 0.9600
C15 H15B 0.9600
C15 H15C 0.9600
C16 H16A 0.9600
C16 H16B 0.9600
C16 H16C 0.9600
Cl2 O5 1.370(6)
Cl2 O4 1.406(6)
Cl2 O3 1.434(5)
Cl2 O2 1.443(5)
Cl3 O8 1.398(5)
Cl3 O9 1.417(5)
Cl3 O6 1.428(5)
Cl3 O7 1.428(5)

loop_
_geom_torsion_atom_site_label_1
_geom_torsion_atom_site_label_2
_geom_torsion_atom_site_label_3
_geom_torsion_atom_site_label_4
_geom_torsion
Cu2 O1 C1 C2 164.9(4)
Cu1 O1 C1 C2 12.2(8)
Cu2 O1 C1 C6 -16.2(8)
Cu1 O1 C1 C6 -169.0(4)
O1 C1 C2 C3 -177.0(5)
C6 C1 C2 C3 4.1(9)
O1 C1 C2 C12 2.5(9)
C6 C1 C2 C12 -176.4(5)
C1 C2 C3 C4 -2.3(9)
C12 C2 C3 C4 178.1(6)
C2 C3 C4 C5 -1.7(10)
C2 C3 C4 Cl1 175.9(5)
C3 C4 C5 C6 3.8(9)
Cl1 C4 C5 C6 -173.7(5)
C4 C5 C6 C1 -2.0(9)
C4 C5 C6 C7 173.1(5)
O1 C1 C6 C5 179.2(5)
C2 C1 C6 C5 -1.9(9)
O1 C1 C6 C7 4.5(9)
C2 C1 C6 C7 -176.6(6)
C8 N3 C7 C6 174.7(5)
Cu2 N3 C7 C6 1.5(9)
C5 C6 C7 N3 -171.8(6)
C1 C6 C7 N3 3.0(10)
C7 N3 C8 C9 164.3(6)
Cu2 N3 C8 C9 -21.5(6)
C11 N4 C9 C8 72.7(7)
C10 N4 C9 C8 -167.3(6)
Cu2 N4 C9 C8 -44.5(6)
N3 C8 C9 N4 44.1(7)
C13 N1 C12 C2 -178.1(6)
Cu1 N1 C12 C2 -7.0(9)
C3 C2 C12 N1 174.2(6)
C1 C2 C12 N1 -5.3(10)
C12 N1 C13 C14 -168.5(6)
Cu1 N1 C13 C14 19.4(7)
C15 N2 C14 C13 -75.9(8)
C16 N2 C14 C13 165.6(6)
Cu1 N2 C14 C13 44.0(7)
N1 C13 C14 N2 -43.0(9)
